data_7243085
loop_
_publ_author_name
'Hazarika, Pragyan J.'
'Gupta, Poonam'
'Gunnam, Anilkumar'
'Allu, Suryanarayana'
'Nangia, Ashwini K.'
'Nath, Naba K.'

_publ_section_title
;
 Photomechanical response of sulfonylhydrazone molecular crystals
;
_journal_issue 28
_journal_name_full CrystEngComm
_journal_page_first 4910
_journal_page_last 4916
_journal_paper_doi 10.1039/D1CE00478F
_journal_volume 23
_journal_year 2021
_chemical_formula_moiety 'C14 H14 N2 O2 S'
_chemical_formula_sum 'C14 H14 N2 O2 S'
_chemical_formula_weight 274.35
_space_group_crystal_system monoclinic
_space_group_IT_number 14
_space_group_name_Hall '-P 2ybc'
_space_group_name_H-M_alt 'P 1 21/c 1'
_symmetry_Int_Tables_number 14
_atom_sites_solution_primary iterative
_audit_creation_date 2019-09-19
_audit_creation_method
;
Olex2 1.2
(compiled 2018.05.29 svn.r3508 for OlexSys, GUI svn.r5506)
;
_audit_update_record
;
2021-04-09 deposited with the CCDC.	2021-06-21 downloaded from the CCDC.
;
_cell_angle_alpha 90
_cell_angle_beta 100.001(12)
_cell_angle_gamma 90
_cell_formula_units_Z 4
_cell_length_a 11.540(5)
_cell_length_b 5.320(2)
_cell_length_c 22.800(11)
_cell_measurement_reflns_used 4039
_cell_measurement_temperature 296.15
_cell_measurement_theta_max 23.75
_cell_measurement_theta_min 2.32
_cell_volume 1378.5(10)
_computing_cell_refinement 'SAINT v8.37A (Bruker, 2015)'
_computing_data_reduction 'SAINT v8.37A (Bruker, 2015)'
_computing_molecular_graphics 'Olex2 (Dolomanov et al., 2009)'
_computing_publication_material 'Olex2 (Dolomanov et al., 2009)'
_computing_structure_refinement 'olex2.refine (Bourhis et al., 2015)'
_computing_structure_solution 'olex2.solve (Bourhis et al., 2015)'
_diffrn_ambient_temperature 296.15
_diffrn_measured_fraction_theta_full 0.9063
_diffrn_measured_fraction_theta_max 0.9063
_diffrn_measurement_device_type 'Bruker APEX-II CCD'
_diffrn_measurement_method '\f and \w scans'
_diffrn_radiation_type 'Mo K\a'
_diffrn_radiation_wavelength 0.71073
_diffrn_reflns_av_R_equivalents 0.0479
_diffrn_reflns_av_unetI/netI 0.0383
_diffrn_reflns_limit_h_max 13
_diffrn_reflns_limit_h_min -13
_diffrn_reflns_limit_k_max 6
_diffrn_reflns_limit_k_min -6
_diffrn_reflns_limit_l_max 26
_diffrn_reflns_limit_l_min -26
_diffrn_reflns_number 14369
_diffrn_reflns_theta_full 24.9253
_diffrn_reflns_theta_max 24.93
_diffrn_reflns_theta_min 2.32
_diffrn_standards_number 0
_exptl_absorpt_coefficient_mu 0.234
_exptl_absorpt_correction_T_max 0.7452
_exptl_absorpt_correction_T_min 0.6620
_exptl_absorpt_correction_type none
_exptl_crystal_colour 'clear colourless'
_exptl_crystal_colour_lustre clear
_exptl_crystal_colour_primary colourless
_exptl_crystal_density_diffrn 1.3219
_exptl_crystal_description block
_exptl_crystal_F_000 576.7401
_exptl_crystal_size_max 0.24
_exptl_crystal_size_mid 0.22
_exptl_crystal_size_min 0.15
_refine_diff_density_max 0.3456
_refine_diff_density_min -0.3994
_refine_diff_density_rms 0.0829
_refine_ls_d_res_high 0.8432
_refine_ls_d_res_low 8.7860
_refine_ls_goodness_of_fit_ref 1.0617
_refine_ls_hydrogen_treatment mixed
_refine_ls_matrix_type full
_refine_ls_number_constraints 24
_refine_ls_number_parameters 176
_refine_ls_number_reflns 2185
_refine_ls_number_restraints 0
_refine_ls_restrained_S_all 1.0617
_refine_ls_R_factor_all 0.0774
_refine_ls_R_factor_gt 0.0481
_refine_ls_shift/su_max 0.0000
_refine_ls_shift/su_mean 0.0000
_refine_ls_structure_factor_coef Fsqd
_refine_ls_weighting_details 'w=1/[\s^2^(Fo^2^)+(0.0528P)^2^+0.5917P] where P=(Fo^2^+2Fc^2^)/3'
_refine_ls_weighting_scheme calc
_refine_ls_wR_factor_gt 0.1044
_refine_ls_wR_factor_ref 0.1154
_reflns_Friedel_coverage 0.0
_reflns_limit_h_max 13
_reflns_limit_h_min -13
_reflns_limit_k_max 6
_reflns_limit_k_min 0
_reflns_limit_l_max 26
_reflns_limit_l_min 0
_reflns_number_gt 1596
_reflns_number_total 2185
_reflns_threshold_expression I>=2u(I)
_cod_data_source_file d1ce00478f7.cif
_cod_data_source_block SH1
_cod_depositor_comments 'Adding full bibliography for 7243084--7243087.cif.'
_cod_original_cell_volume 1378.4(11)
_cod_database_code 7243085
_olex2_refinement_description
;
1. Fixed Uiso
 At 1.2 times of:
  All C(H) groups
 At 1.5 times of:
  All C(H,H,H) groups
2.a Me refined with riding coordinates:
 C1(H1a,H1b,H1c)
2.b Aromatic/amide H refined with riding coordinates:
 C4(H4), C8(H8), C6(H6), C7(H7), C3(H3), C10(H10), C14(H14), C12(H12),
 C11(H11), C13(H13)
;

loop_
_space_group_symop_id
_space_group_symop_operation_xyz
1 x,y,z
2 -x,y+1/2,-z+1/2
3 -x,-y,-z
4 x,-y-1/2,z-1/2

loop_
_atom_site_label
_atom_site_type_symbol
_atom_site_fract_x
_atom_site_fract_y
_atom_site_fract_z
_atom_site_U_iso_or_equiv
_atom_site_adp_type
_atom_site_occupancy
_atom_site_refinement_flags_posn
S1 S 0.28754(6) 0.86253(13) 0.25533(3) 0.0436(3) Uani 1.000000 .
O1 O 0.23864(16) 0.7707(4) 0.19762(7) 0.0570(6) Uani 1.000000 .
O2 O 0.33512(17) 1.1092(3) 0.26247(9) 0.0593(6) Uani 1.000000 .
N2 N 0.45290(18) 0.6988(4) 0.33676(10) 0.0454(6) Uani 1.000000 .
N1 N 0.3939(2) 0.6662(5) 0.27835(10) 0.0473(6) Uani 1.000000 .
C5 C 0.1812(2) 0.8362(5) 0.30142(10) 0.0365(6) Uani 1.000000 .
C9 C 0.5888(2) 0.5204(5) 0.41712(12) 0.0411(7) Uani 1.000000 .
C4 C 0.1756(2) 1.0126(5) 0.34492(12) 0.0452(7) Uani 1.000000 .
H4 H 0.2298(2) 1.1435(5) 0.35098(12) 0.0542(8) Uiso 1.000000 R
C8 C 0.5185(2) 0.5172(5) 0.35723(12) 0.0441(7) Uani 1.000000 .
H8 H 0.5220(2) 0.3766(5) 0.33336(12) 0.0529(8) Uiso 1.000000 R
C6 C 0.1017(2) 0.6406(5) 0.29331(11) 0.0457(7) Uani 1.000000 .
H6 H 0.1056(2) 0.5199(5) 0.26418(11) 0.0548(8) Uiso 1.000000 R
C2 C 0.0084(2) 0.8009(6) 0.37166(13) 0.0510(8) Uani 1.000000 .
C7 C 0.0167(2) 0.6250(6) 0.32853(12) 0.0520(8) Uani 1.000000 .
H7 H -0.0365(2) 0.4922(6) 0.32302(12) 0.0624(9) Uiso 1.000000 R
C3 C 0.0893(3) 0.9940(5) 0.37945(12) 0.0535(8) Uani 1.000000 .
H3 H 0.0855(3) 1.1143(5) 0.40865(12) 0.0642(9) Uiso 1.000000 R
C10 C 0.6673(2) 0.3259(5) 0.43412(12) 0.0509(7) Uani 1.000000 .
H10 H 0.6754(2) 0.1986(5) 0.40717(12) 0.0610(9) Uiso 1.000000 R
C14 C 0.5787(2) 0.7081(5) 0.45815(13) 0.0533(8) Uani 1.000000 .
H14 H 0.5272(2) 0.8413(5) 0.44750(13) 0.0639(9) Uiso 1.000000 R
C12 C 0.7214(3) 0.5046(6) 0.53083(13) 0.0566(8) Uani 1.000000 .
H12 H 0.7653(3) 0.4992(6) 0.56911(13) 0.0679(9) Uiso 1.000000 R
C11 C 0.7337(3) 0.3191(6) 0.49071(13) 0.0580(8) Uani 1.000000 .
H11 H 0.7866(3) 0.1886(6) 0.50155(13) 0.0695(10) Uiso 1.000000 R
C13 C 0.6444(3) 0.6983(6) 0.51437(14) 0.0609(8) Uani 1.000000 .
H13 H 0.6365(3) 0.8246(6) 0.54161(14) 0.0731(10) Uiso 1.000000 R
C1 C -0.0877(3) 0.7842(8) 0.40881(16) 0.0926(13) Uani 1.000000 .
H1a H -0.0801(3) 0.9216(8) 0.43653(16) 0.1389(19) Uiso 1.000000 R
H1b H -0.1630(3) 0.7925(8) 0.38328(16) 0.1389(19) Uiso 1.000000 R
H1c H -0.0809(3) 0.6281(8) 0.43025(16) 0.1389(19) Uiso 1.000000 R
H1 H 0.378(3) 0.525(6) 0.2674(13) 0.058(10) Uiso 1.000000 .

loop_
_atom_site_aniso_label
_atom_site_aniso_U_11
_atom_site_aniso_U_22
_atom_site_aniso_U_33
_atom_site_aniso_U_12
_atom_site_aniso_U_13
_atom_site_aniso_U_23
S1 0.0417(4) 0.0466(5) 0.0419(4) 0.0036(3) 0.0058(3) 0.0051(3)
O1 0.0570(12) 0.0770(14) 0.0347(11) 0.0113(11) 0.0016(9) 0.0005(10)
O2 0.0612(13) 0.0439(12) 0.0762(14) -0.0053(10) 0.0215(11) 0.0114(10)
N2 0.0384(13) 0.0515(15) 0.0448(14) 0.0020(11) 0.0026(11) 0.0022(11)
N1 0.0436(14) 0.0509(17) 0.0448(15) 0.0070(12) 0.0008(11) -0.0039(13)
C5 0.0347(14) 0.0364(14) 0.0361(14) 0.0014(12) -0.0002(11) 0.0029(12)
C9 0.0359(15) 0.0420(16) 0.0462(16) -0.0008(13) 0.0095(13) 0.0085(14)
C4 0.0498(17) 0.0384(15) 0.0467(16) -0.0045(13) 0.0066(14) -0.0025(13)
C8 0.0383(15) 0.0487(17) 0.0461(17) 0.0019(14) 0.0093(13) -0.0003(14)
C6 0.0486(16) 0.0434(16) 0.0426(16) -0.0060(14) 0.0012(13) -0.0066(13)
C2 0.0426(17) 0.061(2) 0.0510(18) 0.0060(15) 0.0114(14) 0.0102(16)
C7 0.0422(16) 0.0542(19) 0.0565(18) -0.0116(14) 0.0003(14) 0.0069(16)
C3 0.0640(19) 0.0497(18) 0.0487(18) 0.0031(17) 0.0149(15) -0.0057(14)
C10 0.0571(18) 0.0503(18) 0.0452(17) 0.0059(15) 0.0089(14) 0.0018(14)
C14 0.0491(18) 0.0451(18) 0.063(2) 0.0051(14) 0.0021(15) -0.0003(15)
C12 0.0590(19) 0.0570(19) 0.0490(18) -0.0055(17) -0.0041(15) 0.0052(16)
C11 0.060(2) 0.057(2) 0.0536(19) 0.0105(16) 0.0019(16) 0.0114(16)
C13 0.069(2) 0.054(2) 0.0550(19) -0.0030(17) -0.0009(16) -0.0105(15)
C1 0.075(2) 0.121(3) 0.092(3) -0.004(2) 0.044(2) 0.007(2)

loop_
_atom_type_symbol
_atom_type_scat_dispersion_real
_atom_type_scat_dispersion_imag
_atom_type_scat_Cromer_Mann_a1
_atom_type_scat_Cromer_Mann_a2
_atom_type_scat_Cromer_Mann_a3
_atom_type_scat_Cromer_Mann_a4
_atom_type_scat_Cromer_Mann_b1
_atom_type_scat_Cromer_Mann_b2
_atom_type_scat_Cromer_Mann_b3
_atom_type_scat_Cromer_Mann_b4
_atom_type_scat_Cromer_Mann_c
_atom_type_scat_source
_atom_type_scat_dispersion_source
H 0.00000 0.00000 0.49300 0.32291 0.14019 0.04081 10.51090 26.12570 3.14236 57.79970 0.0030380000826 'International Tables Volume C Table 6.1.1.4 (pp. 500-502)' 'Henke, Gullikson and Davis, At. Data and Nucl. Data Tables, 1993, 54, 2'
C 0.00347 0.00161 2.31000 1.02000 1.58860 0.86500 20.84390 10.20750 0.56870 51.65120 0.215599998832 'International Tables Volume C Table 6.1.1.4 (pp. 500-502)' 'Henke, Gullikson and Davis, At. Data and Nucl. Data Tables, 1993, 54, 2'
S 0.12424 0.12443 6.90530 5.20340 1.43790 1.58630 1.46790 22.21510 0.25360 56.17200 0.866900026798 'International Tables Volume C Table 6.1.1.4 (pp. 500-502)' 'Henke, Gullikson and Davis, At. Data and Nucl. Data Tables, 1993, 54, 2'
O 0.01158 0.00611 3.04850 2.28680 1.54630 0.86700 13.27710 5.70110 0.32390 32.90890 0.250800013542 'International Tables Volume C Table 6.1.1.4 (pp. 500-502)' 'Henke, Gullikson and Davis, At. Data and Nucl. Data Tables, 1993, 54, 2'
N 0.00653 0.00323 12.21260 3.13220 2.01250 1.16630 0.00570 9.89330 28.99750 0.58260 -11.5290002823 'International Tables Volume C Table 6.1.1.4 (pp. 500-502)' 'Henke, Gullikson and Davis, At. Data and Nucl. Data Tables, 1993, 54, 2'

loop_
_geom_angle_atom_site_label_1
_geom_angle_atom_site_label_2
_geom_angle_atom_site_label_3
_geom_angle
_geom_angle_site_symmetry_1
_geom_angle_site_symmetry_3
_geom_angle_publ_flag
O2 S1 O1 120.37(12) . . ?
N1 S1 O1 103.51(12) . . ?
N1 S1 O2 107.51(13) . . ?
C5 S1 O1 108.66(12) . . ?
C5 S1 O2 107.55(12) . . ?
C5 S1 N1 108.79(12) . . ?
C8 N2 N1 114.7(2) . . ?
N2 N1 S1 116.31(19) . . ?
H1 N1 S1 112(2) . . ?
H1 N1 N2 117(2) . . ?
C4 C5 S1 120.2(2) . . ?
C6 C5 S1 119.9(2) . . ?
C6 C5 C4 119.9(2) . . ?
C10 C9 C8 118.8(2) . . ?
C14 C9 C8 122.7(2) . . ?
C14 C9 C10 118.4(2) . . ?
H4 C4 C5 120.22(16) . . ?
C3 C4 C5 119.6(3) . . ?
C3 C4 H4 120.22(17) . . ?
C9 C8 N2 122.3(3) . . ?
H8 C8 N2 118.83(16) . . ?
H8 C8 C9 118.83(15) . . ?
H6 C6 C5 120.22(15) . . ?
C7 C6 C5 119.6(2) . . ?
C7 C6 H6 120.22(16) . . ?
C3 C2 C7 118.1(3) . . ?
C1 C2 C7 120.7(3) . . ?
C1 C2 C3 121.2(3) . . ?
C2 C7 C6 121.5(3) . . ?
H7 C7 C6 119.23(16) . . ?
H7 C7 C2 119.23(17) . . ?
C2 C3 C4 121.4(3) . . ?
H3 C3 C4 119.30(17) . . ?
H3 C3 C2 119.30(17) . . ?
H10 C10 C9 119.67(16) . . ?
C11 C10 C9 120.7(3) . . ?
C11 C10 H10 119.67(17) . . ?
H14 C14 C9 119.81(16) . . ?
C13 C14 C9 120.4(3) . . ?
C13 C14 H14 119.81(18) . . ?
C11 C12 H12 120.13(17) . . ?
C13 C12 H12 120.13(18) . . ?
C13 C12 C11 119.7(3) . . ?
C12 C11 C10 120.0(3) . . ?
H11 C11 C10 119.99(17) . . ?
H11 C11 C12 119.99(17) . . ?
C12 C13 C14 120.7(3) . . ?
H13 C13 C14 119.63(18) . . ?
H13 C13 C12 119.63(18) . . ?
H1a C1 C2 109.5 . . ?
H1b C1 C2 109.5 . . ?
H1b C1 H1a 109.5 . . ?
H1c C1 C2 109.5 . . ?
H1c C1 H1a 109.5 . . ?
H1c C1 H1b 109.5 . . ?

loop_
_geom_bond_atom_site_label_1
_geom_bond_atom_site_label_2
_geom_bond_distance
_geom_bond_site_symmetry_2
_geom_bond_publ_flag
S1 O1 1.4248(19) . ?
S1 O2 1.421(2) . ?
S1 N1 1.627(2) . ?
S1 C5 1.754(3) . ?
N2 N1 1.397(3) . ?
N2 C8 1.266(3) . ?
N1 H1 0.80(3) . ?
C5 C4 1.375(4) . ?
C5 C6 1.379(4) . ?
C9 C8 1.462(4) . ?
C9 C10 1.385(4) . ?
C9 C14 1.387(4) . ?
C4 H4 0.9300 . ?
C4 C3 1.376(4) . ?
C8 H8 0.9300 . ?
C6 H6 0.9300 . ?
C6 C7 1.374(4) . ?
C2 C7 1.373(4) . ?
C2 C3 1.379(4) . ?
C2 C1 1.510(4) . ?
C7 H7 0.9300 . ?
C3 H3 0.9300 . ?
C10 H10 0.9300 . ?
C10 C11 1.382(4) . ?
C14 H14 0.9300 . ?
C14 C13 1.372(4) . ?
C12 H12 0.9300 . ?
C12 C11 1.370(4) . ?
C12 C13 1.370(4) . ?
C11 H11 0.9300 . ?
C13 H13 0.9300 . ?
C1 H1a 0.9600 . ?
C1 H1b 0.9600 . ?
C1 H1c 0.9600 . ?
